data_8105815
loop_
_publ_author_name
'Li-Hua, Wang'
'Dan-Dan, Lin'

_publ_section_title
;
 The crystal structure of
 4,10-diethoxy-6H,12H-6,12-epoxydibenzo[b,f][1,5]dioxocine, C18H18O5
;
_journal_issue 4
_journal_name_full 'Zeitschrift f\"ur Kristallographie - New Crystal Structures'
_journal_page_first 673
_journal_page_last 674
_journal_paper_doi 10.1515/ncrs-2019-0021
_journal_volume 234
_journal_year 2019
_chemical_formula_moiety 'C18 H18 O5'
_chemical_formula_sum 'C18 H18 O5'
_chemical_formula_weight 314.32
_space_group_crystal_system monoclinic
_space_group_IT_number 14
_space_group_name_Hall '-P 2ybc'
_space_group_name_H-M_alt 'P 1 21/c 1'
_atom_sites_solution_hydrogens mixed
_atom_sites_solution_primary dual
_cell_angle_alpha 90
_cell_angle_beta 102.81(3)
_cell_angle_gamma 90
_cell_formula_units_Z 4
_cell_length_a 9.762(2)
_cell_length_b 11.832(2)
_cell_length_c 13.376(3)
_cell_measurement_reflns_used 1872
_cell_measurement_temperature 293(2)
_cell_measurement_theta_max 24.5213
_cell_measurement_theta_min 2.5432
_cell_volume 1506.5(6)
_computing_molecular_graphics 'Olex2 (Dolomanov et al., 2009)'
_computing_publication_material 'Olex2 (Dolomanov et al., 2009)'
_computing_structure_refinement 'ShelXL (Sheldrick, 2015)'
_computing_structure_solution 'ShelXT (Sheldrick, 2015)'
_diffrn_ambient_temperature 293(2)
_diffrn_measured_fraction_theta_full 0.999
_diffrn_measured_fraction_theta_max 0.997
_diffrn_measurement_device_type bruker-CCd
_diffrn_radiation_type MoK\a
_diffrn_radiation_wavelength 0.71073
_diffrn_reflns_av_R_equivalents 0.0387
_diffrn_reflns_av_unetI/netI 0.0358
_diffrn_reflns_Laue_measured_fraction_full 0.999
_diffrn_reflns_Laue_measured_fraction_max 0.997
_diffrn_reflns_limit_h_max 12
_diffrn_reflns_limit_h_min -12
_diffrn_reflns_limit_k_max 15
_diffrn_reflns_limit_k_min -15
_diffrn_reflns_limit_l_max 17
_diffrn_reflns_limit_l_min -13
_diffrn_reflns_number 14441
_diffrn_reflns_point_group_measured_fraction_full 0.999
_diffrn_reflns_point_group_measured_fraction_max 0.997
_diffrn_reflns_theta_full 25.242
_diffrn_reflns_theta_max 27.480
_diffrn_reflns_theta_min 3.124
_exptl_absorpt_coefficient_mu 0.101
_exptl_absorpt_correction_T_max 0.9817
_exptl_absorpt_correction_T_min 0.9797
_exptl_absorpt_correction_type multi-scan
_exptl_absorpt_process_details sadabs
_exptl_crystal_colour yellow
_exptl_crystal_colour_primary yellow
_exptl_crystal_density_diffrn 1.386
_exptl_crystal_density_method 'not measured'
_exptl_crystal_description block
_exptl_crystal_F_000 664
_exptl_crystal_size_max 0.21
_exptl_crystal_size_mid 0.2
_exptl_crystal_size_min 0.19
_refine_diff_density_max 0.276
_refine_diff_density_min -0.203
_refine_diff_density_rms 0.058
_refine_ls_extinction_coef .
_refine_ls_extinction_method none
_refine_ls_goodness_of_fit_ref 1.118
_refine_ls_hydrogen_treatment constr
_refine_ls_matrix_type full
_refine_ls_number_parameters 208
_refine_ls_number_reflns 3441
_refine_ls_number_restraints 0
_refine_ls_restrained_S_all 1.118
_refine_ls_R_factor_all 0.0819
_refine_ls_R_factor_gt 0.0417
_refine_ls_shift/su_max 0.000
_refine_ls_shift/su_mean 0.000
_refine_ls_structure_factor_coef Fsqd
_refine_ls_weighting_details 'w=1/[\s^2^(Fo^2^)+(0.0645P)^2^+0.0933P] where P=(Fo^2^+2Fc^2^)/3'
_refine_ls_weighting_scheme calc
_refine_ls_wR_factor_gt 0.1017
_refine_ls_wR_factor_ref 0.1380
_reflns_Friedel_coverage 0.000
_reflns_Friedel_fraction_full .
_reflns_Friedel_fraction_max .
_reflns_number_gt 2032
_reflns_number_total 3441
_reflns_threshold_expression 'I > 2\s(I)'
_cod_data_source_file suppl_ncrs-2019-0021_suppl.cif
_cod_data_source_block qq
_cod_database_code 8105815
_shelx_space_group_comment
;
The symmetry employed for this shelxl refinement is uniquely defined
by the following loop, which should always be used as a source of
symmetry information in preference to the above space-group names.
They are only intended as comments.
;
_shelx_estimated_absorpt_t_max 0.981
_shelx_estimated_absorpt_t_min 0.979
_olex2_refinement_description
;
1. Fixed Uiso
 At 1.2 times of:
  All C(H) groups, All C(H,H) groups
 At 1.5 times of:
  All C(H,H,H) groups
2.a Riding coordinates:
 C9(H9), C10(H10)
2.b Secondary CH2 refined with riding coordinates:
 C2(H2A,H2B), C17(H17A,H17B)
2.c Me refined with riding coordinates:
 C1(H1A,H1B,H1C), C18(H18A,H18B,H18C)
2.d Aromatic/amide H refined with riding coordinates:
 C4(H4), C5(H5), C6(H6), C12(H12), C13(H13), C14(H14)
;
_olex2_submission_special_instructions 'No special instructions were received'

loop_
_space_group_symop_operation_xyz
'x, y, z'
'-x, y+1/2, -z+1/2'
'-x, -y, -z'
'x, -y-1/2, z-1/2'

loop_
_atom_site_label
_atom_site_type_symbol
_atom_site_fract_x
_atom_site_fract_y
_atom_site_fract_z
_atom_site_U_iso_or_equiv
_atom_site_adp_type
_atom_site_occupancy
_atom_site_site_symmetry_order
_atom_site_calc_flag
_atom_site_refinement_flags_posn
_atom_site_refinement_flags_adp
_atom_site_refinement_flags_occupancy
_atom_site_disorder_assembly
_atom_site_disorder_group
O1 O 0.47024(12) 0.66496(12) 0.75818(9) 0.0498(4) Uani 1 1 d . . . . .
O2 O 0.22425(12) 0.77132(11) 0.71009(8) 0.0450(3) Uani 1 1 d . . . . .
O4 O -0.00790(13) 0.79578(10) 0.45279(9) 0.0500(4) Uani 1 1 d . . . . .
O5 O -0.16820(14) 0.63813(10) 0.35135(9) 0.0499(4) Uani 1 1 d . . . . .
C1 C 0.6419(2) 0.5931(2) 0.89907(17) 0.0703(6) Uani 1 1 d . . . . .
H1A H 0.731364 0.556087 0.918259 0.105 Uiso 1 1 calc R . . . .
H1B H 0.646783 0.665328 0.932411 0.105 Uiso 1 1 calc R . . . .
H1C H 0.571501 0.547490 0.919517 0.105 Uiso 1 1 calc R . . . .
C2 C 0.6045(2) 0.60943(19) 0.78539(16) 0.0571(5) Uani 1 1 d . . . . .
H2A H 0.675457 0.655057 0.764068 0.068 Uiso 1 1 calc R . . . .
H2B H 0.599923 0.536825 0.751131 0.068 Uiso 1 1 calc R . . . .
C3 C 0.42183(18) 0.69282(15) 0.65734(13) 0.0430(4) Uani 1 1 d . . . . .
C4 C 0.4875(2) 0.66558(18) 0.57871(15) 0.0537(5) Uani 1 1 d . . . . .
H4 H 0.571212 0.625068 0.592952 0.064 Uiso 1 1 calc R . . . .
C5 C 0.4286(2) 0.69866(19) 0.47823(16) 0.0602(6) Uani 1 1 d . . . . .
H5 H 0.471925 0.677826 0.425735 0.072 Uiso 1 1 calc R . . . .
C6 C 0.3079(2) 0.76129(18) 0.45594(14) 0.0541(5) Uani 1 1 d . . . . .
H6 H 0.271733 0.785724 0.389227 0.065 Uiso 1 1 calc R . . . .
C7 C 0.23956(19) 0.78823(15) 0.53361(13) 0.0437(4) Uani 1 1 d . . . . .
C8 C 0.29397(18) 0.75171(15) 0.63288(12) 0.0403(4) Uani 1 1 d . . . . .
C9 C 0.1071(2) 0.85819(15) 0.51168(14) 0.0495(5) Uani 1 1 d . . . . .
H9 H 0.123252 0.924383 0.471753 0.059 Uiso 1 1 d R . . . .
C10 C 0.08058(18) 0.80300(15) 0.67050(14) 0.0457(4) Uani 1 1 d . . . . .
H10 H 0.040338 0.826132 0.728251 0.055 Uiso 1 1 d R . . . .
C11 C -0.00760(18) 0.70818(15) 0.61564(13) 0.0412(4) Uani 1 1 d . . . . .
C12 C -0.05493(18) 0.62095(16) 0.66958(14) 0.0470(5) Uani 1 1 d . . . . .
H12 H -0.028647 0.618714 0.740763 0.056 Uiso 1 1 calc R . . . .
C13 C -0.14045(19) 0.53847(16) 0.61704(15) 0.0498(5) Uani 1 1 d . . . . .
H13 H -0.171393 0.480219 0.653185 0.060 Uiso 1 1 calc R . . . .
C14 C -0.18165(19) 0.54055(15) 0.51058(14) 0.0469(5) Uani 1 1 d . . . . .
H14 H -0.239469 0.483827 0.476255 0.056 Uiso 1 1 calc R . . . .
C15 C -0.13678(18) 0.62685(14) 0.45560(13) 0.0416(4) Uani 1 1 d . . . . .
C16 C -0.04902(17) 0.71074(14) 0.50948(13) 0.0401(4) Uani 1 1 d . . . . .
C17 C -0.2611(2) 0.55634(17) 0.29346(15) 0.0517(5) Uani 1 1 d . . . . .
H17A H -0.352965 0.561521 0.309600 0.062 Uiso 1 1 calc R . . . .
H17B H -0.224724 0.480748 0.310232 0.062 Uiso 1 1 calc R . . . .
C18 C -0.2723(2) 0.5797(2) 0.18205(15) 0.0660(6) Uani 1 1 d . . . . .
H18A H -0.334334 0.525563 0.141815 0.099 Uiso 1 1 calc R . . . .
H18B H -0.308798 0.654455 0.166098 0.099 Uiso 1 1 calc R . . . .
H18C H -0.181033 0.573982 0.166728 0.099 Uiso 1 1 calc R . . . .
O3 O 0.07534(14) 0.89692(11) 0.60408(10) 0.0529(4) Uani 1 1 d . . . . .

loop_
_atom_site_aniso_label
_atom_site_aniso_U_11
_atom_site_aniso_U_22
_atom_site_aniso_U_33
_atom_site_aniso_U_23
_atom_site_aniso_U_13
_atom_site_aniso_U_12
O1 0.0402(7) 0.0690(9) 0.0386(7) 0.0018(6) 0.0051(5) 0.0088(6)
O2 0.0414(7) 0.0630(8) 0.0291(6) -0.0025(5) 0.0046(5) 0.0045(6)
O4 0.0570(8) 0.0462(7) 0.0386(7) 0.0091(5) -0.0070(6) -0.0130(6)
O5 0.0563(8) 0.0484(7) 0.0386(7) 0.0015(5) -0.0033(6) -0.0105(6)
C1 0.0551(12) 0.0800(15) 0.0676(15) 0.0076(12) -0.0037(11) 0.0177(12)
C2 0.0412(10) 0.0638(12) 0.0648(13) -0.0017(10) 0.0089(9) 0.0091(10)
C3 0.0417(9) 0.0523(10) 0.0355(9) -0.0035(8) 0.0095(7) -0.0056(8)
C4 0.0504(11) 0.0651(13) 0.0494(11) -0.0072(9) 0.0195(9) -0.0068(10)
C5 0.0690(13) 0.0749(14) 0.0442(11) -0.0120(10) 0.0285(10) -0.0207(12)
C6 0.0677(13) 0.0612(12) 0.0332(10) 0.0003(8) 0.0108(9) -0.0202(11)
C7 0.0514(10) 0.0455(10) 0.0324(9) -0.0002(7) 0.0056(8) -0.0138(8)
C8 0.0436(9) 0.0470(10) 0.0306(9) -0.0034(7) 0.0085(7) -0.0063(8)
C9 0.0609(12) 0.0415(9) 0.0386(10) 0.0047(8) -0.0049(9) -0.0106(9)
C10 0.0439(10) 0.0516(10) 0.0382(9) -0.0016(8) 0.0016(8) 0.0066(8)
C11 0.0398(9) 0.0435(9) 0.0385(9) 0.0020(7) 0.0048(7) 0.0062(8)
C12 0.0429(10) 0.0573(11) 0.0407(10) 0.0084(8) 0.0092(8) 0.0094(9)
C13 0.0462(10) 0.0510(11) 0.0538(11) 0.0140(9) 0.0141(9) 0.0028(9)
C14 0.0426(9) 0.0427(10) 0.0546(11) 0.0048(8) 0.0095(8) -0.0021(8)
C15 0.0398(9) 0.0407(9) 0.0413(10) 0.0024(7) 0.0025(7) 0.0048(7)
C16 0.0401(9) 0.0370(9) 0.0402(9) 0.0063(7) 0.0028(7) 0.0006(7)
C17 0.0473(10) 0.0528(11) 0.0519(11) -0.0097(9) 0.0041(8) -0.0121(9)
C18 0.0717(14) 0.0717(14) 0.0483(12) -0.0105(10) -0.0002(10) -0.0137(12)
O3 0.0624(8) 0.0429(7) 0.0476(8) -0.0019(6) -0.0001(6) 0.0017(6)

loop_
_atom_type_symbol
_atom_type_description
_atom_type_scat_dispersion_real
_atom_type_scat_dispersion_imag
_atom_type_scat_source
C C 0.0033 0.0016 'International Tables Vol C Tables 4.2.6.8 and 6.1.1.4'
H H 0.0000 0.0000 'International Tables Vol C Tables 4.2.6.8 and 6.1.1.4'
O O 0.0106 0.0060 'International Tables Vol C Tables 4.2.6.8 and 6.1.1.4'

loop_
_geom_angle_atom_site_label_1
_geom_angle_atom_site_label_2
_geom_angle_atom_site_label_3
_geom_angle
_geom_angle_site_symmetry_1
_geom_angle_site_symmetry_3
C3 O1 C2 117.12(15) . .
C8 O2 C10 111.88(13) . .
C16 O4 C9 111.43(13) . .
C15 O5 C17 117.28(14) . .
H1A C1 H1B 109.5 . .
H1A C1 H1C 109.5 . .
H1B C1 H1C 109.5 . .
C2 C1 H1A 109.5 . .
C2 C1 H1B 109.5 . .
C2 C1 H1C 109.5 . .
O1 C2 C1 108.64(17) . .
O1 C2 H2A 110.0 . .
O1 C2 H2B 110.0 . .
C1 C2 H2A 110.0 . .
C1 C2 H2B 110.0 . .
H2A C2 H2B 108.3 . .
O1 C3 C4 125.18(17) . .
O1 C3 C8 116.41(15) . .
C4 C3 C8 118.41(17) . .
C3 C4 H4 119.9 . .
C3 C4 C5 120.3(2) . .
C5 C4 H4 119.9 . .
C4 C5 H5 119.6 . .
C6 C5 C4 120.88(19) . .
C6 C5 H5 119.6 . .
C5 C6 H6 120.2 . .
C5 C6 C7 119.62(18) . .
C7 C6 H6 120.2 . .
C6 C7 C9 120.88(17) . .
C8 C7 C6 119.95(18) . .
C8 C7 C9 119.17(17) . .
O2 C8 C3 118.09(15) . .
O2 C8 C7 121.21(16) . .
C7 C8 C3 120.69(17) . .
O4 C9 C7 111.04(15) . .
O4 C9 H9 108.3 . .
C7 C9 H9 108.1 . .
O3 C9 O4 110.60(16) . .
O3 C9 C7 110.62(14) . .
O3 C9 H9 108.1 . .
O2 C10 H10 108.2 . .
O2 C10 C11 113.10(14) . .
C11 C10 H10 107.9 . .
O3 C10 O2 109.44(15) . .
O3 C10 H10 108.1 . .
O3 C10 C11 110.02(14) . .
C12 C11 C10 121.29(16) . .
C16 C11 C10 119.26(16) . .
C16 C11 C12 119.36(17) . .
C11 C12 H12 120.2 . .
C13 C12 C11 119.66(17) . .
C13 C12 H12 120.2 . .
C12 C13 H13 119.4 . .
C12 C13 C14 121.10(17) . .
C14 C13 H13 119.4 . .
C13 C14 H14 119.9 . .
C15 C14 C13 120.18(17) . .
C15 C14 H14 119.9 . .
O5 C15 C14 126.02(16) . .
O5 C15 C16 115.40(15) . .
C14 C15 C16 118.57(16) . .
O4 C16 C11 121.79(15) . .
O4 C16 C15 117.09(15) . .
C11 C16 C15 121.12(16) . .
O5 C17 H17A 110.1 . .
O5 C17 H17B 110.1 . .
O5 C17 C18 108.19(16) . .
H17A C17 H17B 108.4 . .
C18 C17 H17A 110.1 . .
C18 C17 H17B 110.1 . .
C17 C18 H18A 109.5 . .
C17 C18 H18B 109.5 . .
C17 C18 H18C 109.5 . .
H18A C18 H18B 109.5 . .
H18A C18 H18C 109.5 . .
H18B C18 H18C 109.5 . .
C9 O3 C10 108.01(14) . .

loop_
_geom_bond_atom_site_label_1
_geom_bond_atom_site_label_2
_geom_bond_distance
_geom_bond_site_symmetry_2
O1 C2 1.439(2) .
O1 C3 1.367(2) .
O2 C8 1.377(2) .
O2 C10 1.435(2) .
O4 C9 1.426(2) .
O4 C16 1.372(2) .
O5 C15 1.366(2) .
O5 C17 1.431(2) .
C1 H1A 0.9600 .
C1 H1B 0.9600 .
C1 H1C 0.9600 .
C1 C2 1.496(3) .
C2 H2A 0.9700 .
C2 H2B 0.9700 .
C3 C4 1.386(3) .
C3 C8 1.403(3) .
C4 H4 0.9300 .
C4 C5 1.396(3) .
C5 H5 0.9300 .
C5 C6 1.367(3) .
C6 H6 0.9300 .
C6 C7 1.390(3) .
C7 C8 1.385(2) .
C7 C9 1.508(3) .
C9 H9 0.9802 .
C9 O3 1.416(2) .
C10 H10 0.9800 .
C10 C11 1.503(2) .
C10 O3 1.417(2) .
C11 C12 1.395(3) .
C11 C16 1.388(2) .
C12 H12 0.9300 .
C12 C13 1.372(3) .
C13 H13 0.9300 .
C13 C14 1.391(2) .
C14 H14 0.9300 .
C14 C15 1.385(3) .
C15 C16 1.402(2) .
C17 H17A 0.9700 .
C17 H17B 0.9700 .
C17 C18 1.495(3) .
C18 H18A 0.9600 .
C18 H18B 0.9600 .
C18 H18C 0.9600 .

loop_
_geom_torsion_atom_site_label_1
_geom_torsion_atom_site_label_2
_geom_torsion_atom_site_label_3
_geom_torsion_atom_site_label_4
_geom_torsion
_geom_torsion_site_symmetry_1
_geom_torsion_site_symmetry_2
_geom_torsion_site_symmetry_3
_geom_torsion_site_symmetry_4
O1 C3 C4 C5 -179.88(17) . . . .
O1 C3 C8 O2 -3.4(2) . . . .
O1 C3 C8 C7 177.01(15) . . . .
O2 C10 C11 C12 76.8(2) . . . .
O2 C10 C11 C16 -106.71(18) . . . .
O2 C10 O3 C9 73.77(17) . . . .
O4 C9 O3 C10 73.42(17) . . . .
O5 C15 C16 O4 1.8(2) . . . .
O5 C15 C16 C11 -179.09(15) . . . .
C2 O1 C3 C4 4.2(3) . . . .
C2 O1 C3 C8 -177.07(16) . . . .
C3 O1 C2 C1 176.47(17) . . . .
C3 C4 C5 C6 2.1(3) . . . .
C4 C3 C8 O2 175.38(16) . . . .
C4 C3 C8 C7 -4.2(3) . . . .
C4 C5 C6 C7 -2.8(3) . . . .
C5 C6 C7 C8 0.1(3) . . . .
C5 C6 C7 C9 179.36(17) . . . .
C6 C7 C8 O2 -176.10(16) . . . .
C6 C7 C8 C3 3.5(3) . . . .
C6 C7 C9 O4 70.6(2) . . . .
C6 C7 C9 O3 -166.22(16) . . . .
C7 C9 O3 C10 -50.04(18) . . . .
C8 O2 C10 C11 68.46(19) . . . .
C8 O2 C10 O3 -54.58(18) . . . .
C8 C3 C4 C5 1.5(3) . . . .
C8 C7 C9 O4 -110.13(18) . . . .
C8 C7 C9 O3 13.1(2) . . . .
C9 O4 C16 C11 15.8(2) . . . .
C9 O4 C16 C15 -165.08(16) . . . .
C9 C7 C8 O2 4.6(2) . . . .
C9 C7 C8 C3 -175.81(16) . . . .
C10 O2 C8 C3 -163.86(15) . . . .
C10 O2 C8 C7 15.7(2) . . . .
C10 C11 C12 C13 177.09(16) . . . .
C10 C11 C16 O4 2.1(3) . . . .
C10 C11 C16 C15 -176.94(16) . . . .
C11 C10 O3 C9 -51.09(18) . . . .
C11 C12 C13 C14 -0.4(3) . . . .
C12 C11 C16 O4 178.67(16) . . . .
C12 C11 C16 C15 -0.4(3) . . . .
C12 C13 C14 C15 -0.2(3) . . . .
C13 C14 C15 O5 179.25(17) . . . .
C13 C14 C15 C16 0.4(3) . . . .
C14 C15 C16 O4 -179.21(16) . . . .
C14 C15 C16 C11 -0.1(3) . . . .
C15 O5 C17 C18 -175.93(17) . . . .
C16 O4 C9 C7 70.0(2) . . . .
C16 O4 C9 O3 -53.27(19) . . . .
C16 C11 C12 C13 0.6(3) . . . .
C17 O5 C15 C14 3.0(3) . . . .
C17 O5 C15 C16 -178.08(15) . . . .
O3 C10 C11 C12 -160.46(17) . . . .
O3 C10 C11 C16 16.0(2) . . . .
